data_4314723
loop_
_publ_author_name
'Jamie S. Ritch'
'Tristram Chivers'
'Kibriya Ahmad'
'Mohammad Afzaal'
'Paul O'Brien'

_publ_contact_author_address
;
Department of Chemistry
University of Calgary
2500 University Drive NW
Calgary AB  T2N 1N4
Canada
;
_publ_contact_author_name 'Prof. Tristram Chivers'
_publ_section_title
;
 Synthesis, Structures, and Multinuclear NMR Spectra of Tin(II) and
 Lead(II) Complexes of Tellurium-Containing Imidodiphosphinate Ligands:
 Preparation of Two Morphologies of Phase-Pure PbTe from a Single-Source
 Precursor
;
_journal_name_full 'Inorganic Chemistry'
_journal_page_first 1198
_journal_page_last 1205
_journal_paper_doi 10.1021/ic9021728
_journal_volume 49
_journal_year 2010
_chemical_formula_sum 'C24 H56 N2 P4 Se2 Sn Te2'
_chemical_formula_weight 1028.40
_chemical_name_systematic
; 
 ? 
;
_space_group_IT_number 14
_symmetry_cell_setting monoclinic
_symmetry_space_group_name_Hall '-P 2ybc'
_symmetry_space_group_name_H-M 'P 1 21/c 1'
_atom_sites_solution_hydrogens geom
_atom_sites_solution_primary direct
_atom_sites_solution_secondary difmap
_audit_creation_method SHELXL-97
_cell_angle_alpha 90.00
_cell_angle_beta 90.20(3)
_cell_angle_gamma 90.00
_cell_formula_units_Z 4
_cell_length_a 23.990(5)
_cell_length_b 10.029(2)
_cell_length_c 15.696(3)
_cell_measurement_reflns_used 28605
_cell_measurement_temperature 173(2)
_cell_measurement_theta_max 27.45
_cell_measurement_theta_min 2.55
_cell_volume 3776.4(13)
_computing_cell_refinement 'Nonius DENZO'
_computing_data_collection 'Nonius COLLECT'
_computing_data_reduction 'Nonius DENZO'
_computing_structure_refinement 'SHELXL-97 (Sheldrick, 1997)'
_computing_structure_solution 'SHELXS-97 (Sheldrick, 1990)'
_diffrn_ambient_temperature 173(2)
_diffrn_measured_fraction_theta_full 0.989
_diffrn_measured_fraction_theta_max 0.989
_diffrn_measurement_device_type 'Nonius KappaCCD'
_diffrn_measurement_method 'phi\omega scans'
_diffrn_radiation_monochromator graphite
_diffrn_radiation_source 'fine-focus sealed tube'
_diffrn_radiation_type MoK\a
_diffrn_radiation_wavelength 0.71073
_diffrn_reflns_av_R_equivalents 0.0377
_diffrn_reflns_av_sigmaI/netI 0.0411
_diffrn_reflns_limit_h_max 31
_diffrn_reflns_limit_h_min -31
_diffrn_reflns_limit_k_max 13
_diffrn_reflns_limit_k_min -13
_diffrn_reflns_limit_l_max 20
_diffrn_reflns_limit_l_min -20
_diffrn_reflns_number 28605
_diffrn_reflns_theta_full 27.45
_diffrn_reflns_theta_max 27.45
_diffrn_reflns_theta_min 2.55
_exptl_absorpt_coefficient_mu 4.305
_exptl_absorpt_correction_T_max 0.8467
_exptl_absorpt_correction_T_min 0.5459
_exptl_absorpt_correction_type integration
_exptl_absorpt_process_details 'HKL Scalepack (Otwinowski & Minor 1997)'
_exptl_crystal_colour yellow
_exptl_crystal_density_diffrn 1.809
_exptl_crystal_density_method 'not measured'
_exptl_crystal_description plate
_exptl_crystal_F_000 1984
_exptl_crystal_size_max 0.16
_exptl_crystal_size_mid 0.10
_exptl_crystal_size_min 0.04
_refine_diff_density_max 1.511
_refine_diff_density_min -1.536
_refine_diff_density_rms 0.154
_refine_ls_extinction_method none
_refine_ls_goodness_of_fit_ref 1.066
_refine_ls_hydrogen_treatment constr
_refine_ls_matrix_type full
_refine_ls_number_parameters 332
_refine_ls_number_reflns 8527
_refine_ls_number_restraints 0
_refine_ls_restrained_S_all 1.066
_refine_ls_R_factor_all 0.0521
_refine_ls_R_factor_gt 0.0429
_refine_ls_shift/su_max 0.002
_refine_ls_shift/su_mean 0.000
_refine_ls_structure_factor_coef Fsqd
_refine_ls_weighting_details 'calc w=1/[\s^2^(Fo^2^)+(0.0338P)^2^+26.1679P] where P=(Fo^2^+2Fc^2^)/3'
_refine_ls_weighting_scheme calc
_refine_ls_wR_factor_gt 0.1008
_refine_ls_wR_factor_ref 0.1070
_reflns_number_gt 7361
_reflns_number_total 8527
_reflns_threshold_expression >2sigma(I)
_cod_data_source_file ic9021728_si_002_5.cif
_cod_data_source_block Compound7
_cod_depositor_comments
;
The following automatic conversions were performed:

'_symmetry_cell_setting' value 'Monoclinic' changed to 'monoclinic'
according to the built-in table from CIF Core dictionary named
'cif_core.dic' version 2.4.1 from 2010-06-29.

Automatic conversion script
Id: cif_fix_values 1646 2011-03-28 12:23:43Z adriana 
;
_cod_database_code 4314723

loop_
_symmetry_equiv_pos_as_xyz
'x, y, z'
'-x, y+1/2, -z+1/2'
'-x, -y, -z'
'x, -y-1/2, z-1/2'

loop_
_atom_site_label
_atom_site_type_symbol
_atom_site_fract_x
_atom_site_fract_y
_atom_site_fract_z
_atom_site_U_iso_or_equiv
_atom_site_adp_type
_atom_site_occupancy
_atom_site_symmetry_multiplicity
_atom_site_calc_flag
_atom_site_refinement_flags
_atom_site_disorder_assembly
_atom_site_disorder_group
Sn1 Sn 0.258293(16) 0.74157(4) 0.21674(2) 0.02535(9) Uani 1 1 d . . .
Te1 Te 0.253839(15) 0.48293(4) 0.13754(2) 0.02858(10) Uani 1 1 d . . .
P1 P 0.15831(6) 0.42655(13) 0.10094(8) 0.0212(3) Uani 1 1 d . . .
C1 C 0.1019(3) 0.1888(6) 0.0714(5) 0.0422(16) Uani 1 1 d . . .
H1A H 0.1014 0.0916 0.0779 0.063 Uiso 1 1 calc R . .
H1B H 0.0988 0.2119 0.0109 0.063 Uiso 1 1 calc R . .
H1C H 0.0704 0.2275 0.1025 0.063 Uiso 1 1 calc R . .
C2 C 0.1564(2) 0.2441(6) 0.1072(4) 0.0283(12) Uani 1 1 d . . .
H2A H 0.1880 0.2075 0.0731 0.034 Uiso 1 1 calc R . .
C3 C 0.1631(3) 0.1978(6) 0.1996(4) 0.0387(15) Uani 1 1 d . . .
H3A H 0.1614 0.1003 0.2018 0.058 Uiso 1 1 calc R . .
H3B H 0.1329 0.2353 0.2341 0.058 Uiso 1 1 calc R . .
H3C H 0.1991 0.2283 0.2219 0.058 Uiso 1 1 calc R . .
C4 C 0.1538(3) 0.6240(6) -0.0224(4) 0.0375(14) Uani 1 1 d . . .
H4A H 0.1434 0.6490 -0.0806 0.056 Uiso 1 1 calc R . .
H4B H 0.1930 0.6471 -0.0123 0.056 Uiso 1 1 calc R . .
H4C H 0.1302 0.6722 0.0182 0.056 Uiso 1 1 calc R . .
C5 C 0.1458(3) 0.4737(6) -0.0105(3) 0.0290(12) Uani 1 1 d . . .
H5A H 0.1058 0.4540 -0.0232 0.035 Uiso 1 1 calc R . .
C6 C 0.1804(3) 0.3965(7) -0.0752(4) 0.0383(15) Uani 1 1 d . . .
H6A H 0.1714 0.4277 -0.1328 0.057 Uiso 1 1 calc R . .
H6B H 0.1720 0.3012 -0.0707 0.057 Uiso 1 1 calc R . .
H6C H 0.2202 0.4111 -0.0637 0.057 Uiso 1 1 calc R . .
N1 N 0.10804(19) 0.4795(5) 0.1574(3) 0.0256(10) Uani 1 1 d . . .
P2 P 0.09025(5) 0.59790(13) 0.21830(9) 0.0213(3) Uani 1 1 d . . .
C7 C 0.0568(3) 0.6146(8) 0.3906(4) 0.0416(15) Uani 1 1 d . . .
H7A H 0.0646 0.5841 0.4487 0.062 Uiso 1 1 calc R . .
H7B H 0.0171 0.6021 0.3777 0.062 Uiso 1 1 calc R . .
H7C H 0.0663 0.7093 0.3856 0.062 Uiso 1 1 calc R . .
C8 C 0.0918(2) 0.5339(6) 0.3277(4) 0.0282(11) Uani 1 1 d . . .
H8A H 0.0753 0.4424 0.3258 0.034 Uiso 1 1 calc R . .
C9 C 0.1521(3) 0.5183(6) 0.3590(4) 0.0340(13) Uani 1 1 d . . .
H9A H 0.1523 0.4713 0.4137 0.051 Uiso 1 1 calc R . .
H9B H 0.1690 0.6065 0.3661 0.051 Uiso 1 1 calc R . .
H9C H 0.1734 0.4670 0.3171 0.051 Uiso 1 1 calc R . .
C10 C 0.0109(3) 0.6959(8) 0.1048(5) 0.0485(18) Uani 1 1 d . . .
H10A H -0.0280 0.7212 0.0946 0.073 Uiso 1 1 calc R . .
H10B H 0.0225 0.6304 0.0620 0.073 Uiso 1 1 calc R . .
H10C H 0.0346 0.7752 0.1008 0.073 Uiso 1 1 calc R . .
C11 C 0.0165(2) 0.6349(6) 0.1939(4) 0.0298(12) Uani 1 1 d . . .
H11A H 0.0030 0.7019 0.2362 0.036 Uiso 1 1 calc R . .
C12 C -0.0193(3) 0.5092(7) 0.2027(5) 0.0450(17) Uani 1 1 d . . .
H12A H -0.0587 0.5325 0.1947 0.068 Uiso 1 1 calc R . .
H12B H -0.0139 0.4708 0.2595 0.068 Uiso 1 1 calc R . .
H12C H -0.0083 0.4440 0.1594 0.068 Uiso 1 1 calc R . .
Se1 Se 0.13556(2) 0.78986(5) 0.20995(4) 0.02410(12) Uani 1 1 d . . .
Te2 Te 0.250562(15) 0.90467(4) 0.06527(2) 0.02851(10) Uani 1 1 d . . .
P3 P 0.34228(6) 1.00818(14) 0.05499(8) 0.0217(3) Uani 1 1 d . . .
C13 C 0.2973(3) 1.2057(7) -0.0529(4) 0.0404(15) Uani 1 1 d . . .
H13A H 0.3007 1.2529 -0.1073 0.061 Uiso 1 1 calc R . .
H13B H 0.3019 1.2691 -0.0059 0.061 Uiso 1 1 calc R . .
H13C H 0.2605 1.1639 -0.0495 0.061 Uiso 1 1 calc R . .
C14 C 0.3422(2) 1.0990(6) -0.0469(4) 0.0300(12) Uani 1 1 d . . .
H14A H 0.3790 1.1453 -0.0513 0.036 Uiso 1 1 calc R . .
C15 C 0.3382(3) 1.0026(7) -0.1222(4) 0.0391(15) Uani 1 1 d . . .
H15A H 0.3374 1.0533 -0.1755 0.059 Uiso 1 1 calc R . .
H15B H 0.3040 0.9497 -0.1174 0.059 Uiso 1 1 calc R . .
H15C H 0.3706 0.9431 -0.1219 0.059 Uiso 1 1 calc R . .
C16 C 0.3948(3) 1.2309(7) 0.1272(5) 0.0458(17) Uani 1 1 d . . .
H16A H 0.3932 1.3015 0.1703 0.069 Uiso 1 1 calc R . .
H16B H 0.3937 1.2709 0.0703 0.069 Uiso 1 1 calc R . .
H16C H 0.4294 1.1803 0.1341 0.069 Uiso 1 1 calc R . .
C17 C 0.3449(2) 1.1374(6) 0.1380(4) 0.0310(12) Uani 1 1 d . . .
H17A H 0.3103 1.1923 0.1327 0.037 Uiso 1 1 calc R . .
C18 C 0.3455(3) 1.0756(7) 0.2274(4) 0.0394(15) Uani 1 1 d . . .
H18A H 0.3505 1.1461 0.2699 0.059 Uiso 1 1 calc R . .
H18B H 0.3762 1.0116 0.2318 0.059 Uiso 1 1 calc R . .
H18C H 0.3101 1.0297 0.2375 0.059 Uiso 1 1 calc R . .
N2 N 0.39708(18) 0.9185(5) 0.0540(3) 0.0245(9) Uani 1 1 d . . .
P4 P 0.41867(6) 0.77514(15) 0.08313(9) 0.0235(3) Uani 1 1 d . . .
C19 C 0.3574(3) 0.6334(7) -0.0390(4) 0.0414(15) Uani 1 1 d . . .
H19A H 0.3578 0.5675 -0.0850 0.062 Uiso 1 1 calc R . .
H19B H 0.3420 0.7176 -0.0604 0.062 Uiso 1 1 calc R . .
H19C H 0.3342 0.6005 0.0078 0.062 Uiso 1 1 calc R . .
C20 C 0.4165(3) 0.6562(6) -0.0069(4) 0.0344(13) Uani 1 1 d . . .
H20A H 0.4309 0.5688 0.0144 0.041 Uiso 1 1 calc R . .
C21 C 0.4544(3) 0.7008(8) -0.0799(4) 0.0424(16) Uani 1 1 d . . .
H21A H 0.4494 0.6409 -0.1286 0.064 Uiso 1 1 calc R . .
H21B H 0.4933 0.6982 -0.0610 0.064 Uiso 1 1 calc R . .
H21C H 0.4446 0.7920 -0.0967 0.064 Uiso 1 1 calc R . .
C22 C 0.5238(3) 0.6690(8) 0.1241(5) 0.0476(18) Uani 1 1 d . . .
H22A H 0.5637 0.6874 0.1318 0.071 Uiso 1 1 calc R . .
H22B H 0.5187 0.6081 0.0759 0.071 Uiso 1 1 calc R . .
H22C H 0.5090 0.6278 0.1759 0.071 Uiso 1 1 calc R . .
C23 C 0.4928(2) 0.7998(7) 0.1064(4) 0.0352(14) Uani 1 1 d . . .
H23A H 0.5100 0.8402 0.0545 0.042 Uiso 1 1 calc R . .
C24 C 0.5010(3) 0.8996(8) 0.1797(5) 0.0472(17) Uani 1 1 d . . .
H24A H 0.5409 0.9144 0.1891 0.071 Uiso 1 1 calc R . .
H24B H 0.4842 0.8638 0.2318 0.071 Uiso 1 1 calc R . .
H24C H 0.4831 0.9844 0.1650 0.071 Uiso 1 1 calc R . .
Se2 Se 0.38058(2) 0.67871(6) 0.19407(3) 0.02832(13) Uani 1 1 d . . .

loop_
_atom_site_aniso_label
_atom_site_aniso_U_11
_atom_site_aniso_U_22
_atom_site_aniso_U_33
_atom_site_aniso_U_23
_atom_site_aniso_U_13
_atom_site_aniso_U_12
Sn1 0.02487(19) 0.02901(19) 0.02218(18) -0.00038(14) 0.00091(14) -0.00286(15)
Te1 0.02678(19) 0.02794(19) 0.0310(2) -0.00291(15) 0.00047(14) 0.00119(15)
P1 0.0235(6) 0.0208(6) 0.0192(6) -0.0016(5) -0.0013(5) 0.0007(5)
C1 0.042(4) 0.028(3) 0.057(4) -0.009(3) -0.008(3) -0.008(3)
C2 0.031(3) 0.024(3) 0.030(3) -0.002(2) 0.001(2) 0.001(2)
C3 0.065(4) 0.024(3) 0.028(3) 0.000(2) 0.004(3) -0.003(3)
C4 0.056(4) 0.031(3) 0.025(3) 0.004(2) 0.001(3) 0.012(3)
C5 0.034(3) 0.031(3) 0.022(3) -0.001(2) -0.004(2) 0.005(2)
C6 0.052(4) 0.041(4) 0.022(3) -0.001(3) 0.000(3) 0.010(3)
N1 0.023(2) 0.027(2) 0.027(2) -0.0067(19) 0.0038(18) -0.0036(19)
P2 0.0179(6) 0.0214(6) 0.0245(6) -0.0022(5) 0.0018(5) -0.0008(5)
C7 0.041(4) 0.056(4) 0.028(3) -0.005(3) 0.013(3) 0.007(3)
C8 0.031(3) 0.027(3) 0.026(3) 0.000(2) 0.005(2) 0.002(2)
C9 0.033(3) 0.036(3) 0.032(3) 0.002(3) -0.006(2) 0.003(3)
C10 0.038(4) 0.054(4) 0.054(4) 0.010(4) -0.015(3) 0.006(3)
C11 0.015(2) 0.032(3) 0.042(3) -0.003(3) 0.001(2) 0.003(2)
C12 0.023(3) 0.048(4) 0.065(5) -0.003(3) -0.002(3) -0.008(3)
Se1 0.0176(2) 0.0232(3) 0.0315(3) -0.0034(2) 0.0046(2) -0.0030(2)
Te2 0.02425(18) 0.02892(19) 0.0324(2) 0.00432(15) -0.00187(14) -0.00240(14)
P3 0.0210(6) 0.0241(6) 0.0201(6) -0.0003(5) 0.0020(5) 0.0003(5)
C13 0.047(4) 0.036(3) 0.038(3) 0.013(3) 0.009(3) 0.017(3)
C14 0.029(3) 0.030(3) 0.031(3) 0.005(2) 0.005(2) 0.006(2)
C15 0.050(4) 0.045(4) 0.022(3) 0.004(3) 0.003(3) 0.012(3)
C16 0.042(4) 0.037(4) 0.059(4) -0.010(3) 0.000(3) -0.012(3)
C17 0.029(3) 0.032(3) 0.032(3) -0.005(2) 0.007(2) -0.001(2)
C18 0.048(4) 0.046(4) 0.024(3) -0.007(3) 0.001(3) -0.005(3)
N2 0.017(2) 0.029(2) 0.028(2) 0.0030(19) 0.0016(17) 0.0005(18)
P4 0.0213(6) 0.0291(7) 0.0201(6) 0.0026(5) 0.0028(5) 0.0028(5)
C19 0.044(4) 0.052(4) 0.029(3) -0.009(3) 0.007(3) -0.006(3)
C20 0.044(3) 0.036(3) 0.024(3) 0.001(2) 0.008(2) 0.007(3)
C21 0.050(4) 0.052(4) 0.025(3) 0.000(3) 0.018(3) 0.006(3)
C22 0.030(3) 0.059(5) 0.054(4) 0.017(4) -0.002(3) 0.013(3)
C23 0.020(3) 0.050(4) 0.036(3) 0.009(3) 0.002(2) 0.003(3)
C24 0.029(3) 0.067(5) 0.046(4) -0.003(4) -0.008(3) -0.004(3)
Se2 0.0217(3) 0.0413(3) 0.0220(3) 0.0062(2) 0.0042(2) -0.0013(2)

loop_
_atom_type_symbol
_atom_type_description
_atom_type_scat_dispersion_real
_atom_type_scat_dispersion_imag
_atom_type_scat_source
C C 0.0033 0.0016 'International Tables Vol C Tables 4.2.6.8 and 6.1.1.4'
H H 0.0000 0.0000 'International Tables Vol C Tables 4.2.6.8 and 6.1.1.4'
N N 0.0061 0.0033 'International Tables Vol C Tables 4.2.6.8 and 6.1.1.4'
P P 0.1023 0.0942 'International Tables Vol C Tables 4.2.6.8 and 6.1.1.4'
Se Se -0.0929 2.2259 'International Tables Vol C Tables 4.2.6.8 and 6.1.1.4'
Sn Sn -0.6537 1.4246 'International Tables Vol C Tables 4.2.6.8 and 6.1.1.4'
Te Te -0.5308 1.6751 'International Tables Vol C Tables 4.2.6.8 and 6.1.1.4'

loop_
_geom_angle_atom_site_label_1
_geom_angle_atom_site_label_2
_geom_angle_atom_site_label_3
_geom_angle
_geom_angle_site_symmetry_1
_geom_angle_site_symmetry_3
_geom_angle_publ_flag
Te1 Sn1 Te2 98.77(2) . . ?
Te1 Sn1 Se1 95.49(2) . . ?
Te2 Sn1 Se1 79.54(3) . . ?
Te1 Sn1 Se2 78.22(2) . . ?
Te2 Sn1 Se2 94.62(3) . . ?
Se1 Sn1 Se2 170.76(2) . . ?
P1 Te1 Sn1 110.23(4) . . ?
N1 P1 C2 106.5(3) . . ?
N1 P1 C5 108.9(3) . . ?
C2 P1 C5 107.7(3) . . ?
N1 P1 Te1 120.49(17) . . ?
C2 P1 Te1 104.09(19) . . ?
C5 P1 Te1 108.4(2) . . ?
C1 C2 C3 109.0(5) . . ?
C1 C2 P1 111.4(4) . . ?
C3 C2 P1 110.6(4) . . ?
C6 C5 C4 110.5(5) . . ?
C6 C5 P1 114.6(4) . . ?
C4 C5 P1 110.5(4) . . ?
P2 N1 P1 142.5(3) . . ?
N1 P2 C8 107.3(3) . . ?
N1 P2 C11 106.6(3) . . ?
C8 P2 C11 106.3(3) . . ?
N1 P2 Se1 118.86(18) . . ?
C8 P2 Se1 110.6(2) . . ?
C11 P2 Se1 106.5(2) . . ?
C7 C8 C9 111.5(5) . . ?
C7 C8 P2 114.2(4) . . ?
C9 C8 P2 110.6(4) . . ?
C12 C11 C10 111.3(5) . . ?
C12 C11 P2 110.7(4) . . ?
C10 C11 P2 110.5(4) . . ?
P2 Se1 Sn1 109.94(4) . . ?
P3 Te2 Sn1 103.88(4) . . ?
N2 P3 C17 112.2(3) . . ?
N2 P3 C14 105.7(3) . . ?
C17 P3 C14 105.5(3) . . ?
N2 P3 Te2 120.33(18) . . ?
C17 P3 Te2 106.37(19) . . ?
C14 P3 Te2 105.7(2) . . ?
C13 C14 C15 110.7(5) . . ?
C13 C14 P3 113.7(4) . . ?
C15 C14 P3 111.0(4) . . ?
C16 C17 C18 110.1(5) . . ?
C16 C17 P3 112.2(4) . . ?
C18 C17 P3 111.3(4) . . ?
P3 N2 P4 140.7(3) . . ?
N2 P4 C23 104.5(3) . . ?
N2 P4 C20 110.8(3) . . ?
C23 P4 C20 105.3(3) . . ?
N2 P4 Se2 119.27(18) . . ?
C23 P4 Se2 107.9(2) . . ?
C20 P4 Se2 108.1(2) . . ?
C19 C20 C21 110.6(5) . . ?
C19 C20 P4 111.9(4) . . ?
C21 C20 P4 111.6(5) . . ?
C22 C23 C24 111.2(5) . . ?
C22 C23 P4 113.0(5) . . ?
C24 C23 P4 111.0(4) . . ?
P4 Se2 Sn1 114.12(5) . . ?

loop_
_geom_bond_atom_site_label_1
_geom_bond_atom_site_label_2
_geom_bond_distance
_geom_bond_site_symmetry_2
_geom_bond_publ_flag
Sn1 Te1 2.8782(7) . ?
Sn1 Te2 2.8913(7) . ?
Sn1 Se1 2.9855(9) . ?
Sn1 Se2 3.0230(9) . ?
Te1 P1 2.4275(15) . ?
P1 N1 1.590(5) . ?
P1 C2 1.833(6) . ?
P1 C5 1.835(6) . ?
C1 C2 1.526(8) . ?
C2 C3 1.530(8) . ?
C4 C5 1.531(8) . ?
C5 C6 1.525(8) . ?
N1 P2 1.584(5) . ?
P2 C8 1.833(6) . ?
P2 C11 1.846(5) . ?
P2 Se1 2.2148(15) . ?
C7 C8 1.530(8) . ?
C8 C9 1.534(8) . ?
C10 C11 1.533(9) . ?
C11 C12 1.532(9) . ?
Te2 P3 2.4389(15) . ?
P3 N2 1.593(5) . ?
P3 C17 1.838(6) . ?
P3 C14 1.840(6) . ?
C13 C14 1.520(8) . ?
C14 C15 1.530(8) . ?
C16 C17 1.530(9) . ?
C17 C18 1.533(8) . ?
N2 P4 1.594(5) . ?
P4 C23 1.832(6) . ?
P4 C20 1.850(6) . ?
P4 Se2 2.1940(15) . ?
C19 C20 1.520(9) . ?
C20 C21 1.531(8) . ?
C22 C23 1.533(9) . ?
C23 C24 1.537(10) . ?
